data_7238840
loop_
_publ_author_name
'Xiong, Ying'
'Yang, Rui'
'Chen, Sha'
'Jiang, Ji-Jun'
'Su, Cheng-Yong'

_publ_section_title
;
 Assembly of Ag(i) coordination polymers from a tripyridyl-ester ligand:
 effects of counter anion, ligand conformation and \p--\p interaction on
 non-interpenetrating 2D \\rightarrow 3D dimension increase
;
_journal_issue 45
_journal_name_full CrystEngComm
_journal_page_first 9751
_journal_paper_doi 10.1039/c3ce41071d
_journal_volume 15
_journal_year 2013
_chemical_formula_sum 'C28 H22 Ag Cl3 F3 N3 O10 S2'
_chemical_formula_weight 895.83
_space_group_IT_number 2
_space_group_name_Hall '-P 1'
_space_group_name_H-M_alt 'P -1'
_symmetry_cell_setting triclinic
_symmetry_space_group_name_H-M 'P -1'
_atom_sites_solution_hydrogens geom
_atom_sites_solution_primary direct
_atom_sites_solution_secondary difmap
_audit_creation_method SHELXL-97
_cell_angle_alpha 92.079(2)
_cell_angle_beta 93.681(2)
_cell_angle_gamma 92.701(2)
_cell_formula_units_Z 2
_cell_length_a 10.8496(15)
_cell_length_b 12.2389(17)
_cell_length_c 13.0651(18)
_cell_measurement_temperature 173(2)
_cell_measurement_theta_max 53.004
_cell_measurement_theta_min 4.439
_cell_volume 1728.0(4)
_computing_structure_refinement 'SHELXL-97 (Sheldrick, 1997)'
_computing_structure_solution 'SHELXS-97 (Sheldrick, 1990)'
_diffrn_ambient_temperature 173(2)
_diffrn_detector_area_resol_mean 16.0855
_diffrn_measured_fraction_theta_full 0.967
_diffrn_measured_fraction_theta_max 0.967
_diffrn_measurement_device_type 'Oxford Germini S Ultra'
_diffrn_measurement_method '\w scan and \p scan'
_diffrn_radiation_monochromator graphite
_diffrn_radiation_source 'fine-focus sealed tube'
_diffrn_radiation_type MoK\a
_diffrn_radiation_wavelength 0.71073
_diffrn_reflns_av_R_equivalents 0.0264
_diffrn_reflns_av_sigmaI/netI 0.0467
_diffrn_reflns_limit_h_max 14
_diffrn_reflns_limit_h_min -13
_diffrn_reflns_limit_k_max 15
_diffrn_reflns_limit_k_min -15
_diffrn_reflns_limit_l_max 16
_diffrn_reflns_limit_l_min -16
_diffrn_reflns_number 14669
_diffrn_reflns_theta_full 27.33
_diffrn_reflns_theta_max 27.33
_diffrn_reflns_theta_min 1.56
_diffrn_standards_decay_% none
_exptl_absorpt_coefficient_mu 1.011
_exptl_absorpt_correction_T_max 0.8970
_exptl_absorpt_correction_T_min 0.8883
_exptl_absorpt_correction_type none
_exptl_crystal_colour colorless
_exptl_crystal_density_diffrn 1.722
_exptl_crystal_density_method 'not measured'
_exptl_crystal_description block
_exptl_crystal_F_000 896
_exptl_crystal_size_max 0.12
_exptl_crystal_size_mid 0.11
_exptl_crystal_size_min 0.11
_refine_diff_density_max 1.740
_refine_diff_density_min -1.768
_refine_diff_density_rms 0.134
_refine_ls_extinction_method none
_refine_ls_goodness_of_fit_ref 0.846
_refine_ls_hydrogen_treatment mixed
_refine_ls_matrix_type full
_refine_ls_number_parameters 501
_refine_ls_number_reflns 7559
_refine_ls_number_restraints 609
_refine_ls_restrained_S_all 0.841
_refine_ls_R_factor_all 0.0983
_refine_ls_R_factor_gt 0.0665
_refine_ls_shift/su_max 0.037
_refine_ls_shift/su_mean 0.001
_refine_ls_structure_factor_coef Fsqd
_refine_ls_weighting_details 'calc w=1/[\s^2^(Fo^2^)+(0.1353P)^2^+9.0821P] where P=(Fo^2^+2Fc^2^)/3'
_refine_ls_weighting_scheme calc
_refine_ls_wR_factor_gt 0.1762
_refine_ls_wR_factor_ref 0.2107
_reflns_number_gt 5245
_reflns_number_total 7559
_reflns_threshold_expression >2sigma(I)
_cod_data_source_file c3ce41071d.txt
_cod_data_source_block 4
_cod_original_sg_symbol_H-M p-1
_cod_database_code 7238840

loop_
_symmetry_equiv_pos_as_xyz
'x, y, z'
'-x, -y, -z'

loop_
_atom_site_label
_atom_site_type_symbol
_atom_site_fract_x
_atom_site_fract_y
_atom_site_fract_z
_atom_site_U_iso_or_equiv
_atom_site_adp_type
_atom_site_occupancy
_atom_site_symmetry_multiplicity
_atom_site_calc_flag
_atom_site_refinement_flags
_atom_site_disorder_assembly
_atom_site_disorder_group
Ag1 Ag 0.31322(2) 0.278908(19) 1.119262(16) 0.04548(6) Uani 1 1 d . . .
Cl1 Cl -0.08371(14) 0.65010(14) 0.39501(14) 0.1215(6) Uani 1 1 d U . .
Cl2 Cl 0.07898(16) 0.48049(11) 0.34546(13) 0.1149(5) Uani 1 1 d . . .
Cl3 Cl 0.16766(13) 0.66632(11) 0.46956(11) 0.0973(4) Uani 1 1 d . . .
C1 C 0.6168(2) -0.0222(2) 0.60422(19) 0.0339(5) Uani 1 1 d U . .
C2 C 0.5616(2) -0.1179(2) 0.5560(2) 0.0363(6) Uani 1 1 d U . .
H2A H 0.4932 -0.1561 0.5826 0.044 Uiso 1 1 calc R . .
C3 C 0.6130(3) -0.1533(2) 0.46732(19) 0.0364(6) Uani 1 1 d U . .
C4 C 0.7110(3) -0.0985(2) 0.4261(2) 0.0378(6) Uani 1 1 d U . .
H4A H 0.7447 -0.1257 0.3654 0.045 Uiso 1 1 calc R . .
C5 C 0.7584(2) -0.0035(2) 0.47573(19) 0.0355(6) Uani 1 1 d U . .
C6 C 0.7142(2) 0.0362(2) 0.56602(19) 0.0339(5) Uani 1 1 d U . .
H6A H 0.7495 0.1012 0.6003 0.041 Uiso 1 1 calc R . .
C7 C 0.5248(2) -0.0310(2) 0.76576(19) 0.0334(5) Uani 1 1 d U . .
C8 C 0.5931(3) -0.3439(2) 0.4361(2) 0.0393(6) Uani 1 1 d U . .
C9 C 0.8260(2) 0.1161(2) 0.3532(2) 0.0385(6) Uani 1 1 d U . .
C10 C 0.4647(2) 0.0414(2) 0.83926(19) 0.0341(6) Uani 1 1 d U . .
C11 C 0.4906(3) 0.1541(2) 0.8445(2) 0.0438(6) Uani 1 1 d U B .
H11A H 0.5434 0.1874 0.7981 0.053 Uiso 1 1 calc R . .
C12 C 0.4375(3) 0.2165(2) 0.9189(2) 0.0462(7) Uani 1 1 d U . .
H12A H 0.4568 0.2931 0.9234 0.055 Uiso 1 1 calc R B .
C13 C 0.3339(3) 0.0661(2) 0.9773(2) 0.0395(6) Uani 1 1 d U . .
H13A H 0.2776 0.0356 1.0225 0.047 Uiso 1 1 calc R B .
C14 C 0.3846(2) -0.0038(2) 0.90654(19) 0.0368(6) Uani 1 1 d U B .
H14A H 0.3648 -0.0804 0.9045 0.044 Uiso 1 1 calc R . .
C15 C 0.5285(3) -0.4311(2) 0.3666(2) 0.0368(6) Uani 1 1 d U . .
C16 C 0.5730(3) -0.5353(2) 0.3653(2) 0.0445(7) Uani 1 1 d U . .
H16A H 0.6426 -0.5517 0.4089 0.053 Uiso 1 1 calc R . .
C17 C 0.5145(3) -0.6149(2) 0.2996(2) 0.0426(6) Uani 1 1 d U . .
H17A H 0.5455 -0.6862 0.2993 0.051 Uiso 1 1 calc R . .
C18 C 0.3735(3) -0.4966(2) 0.2400(2) 0.0421(6) Uani 1 1 d U . .
H18A H 0.3024 -0.4828 0.1969 0.050 Uiso 1 1 calc R . .
C19 C 0.4265(3) -0.4108(2) 0.3031(2) 0.0409(6) Uani 1 1 d U . .
H19A H 0.3934 -0.3403 0.3025 0.049 Uiso 1 1 calc R . .
C20 C 0.9371(2) 0.1620(2) 0.30484(19) 0.0361(6) Uani 1 1 d U . .
C21 C 1.0530(2) 0.1760(2) 0.3564(2) 0.0397(6) Uani 1 1 d U . .
H21A H 1.0655 0.1575 0.4262 0.048 Uiso 1 1 calc R . .
C22 C 1.1492(3) 0.2174(2) 0.3039(2) 0.0413(6) Uani 1 1 d U . .
H22A H 1.2280 0.2289 0.3397 0.050 Uiso 1 1 calc R . .
C23 C 1.0266(3) 0.2292(2) 0.1563(2) 0.0422(6) Uani 1 1 d U . .
H23A H 1.0176 0.2471 0.0861 0.051 Uiso 1 1 calc R . .
C24 C 0.9231(3) 0.1905(2) 0.2027(2) 0.0414(6) Uani 1 1 d U . .
H24A H 0.8446 0.1835 0.1659 0.050 Uiso 1 1 calc R . .
C28 C 0.0656(5) 0.6193(4) 0.3687(3) 0.0845(14) Uani 1 1 d . . .
H28A H 0.0877 0.6582 0.3059 0.101 Uiso 1 1 calc R . .
N1 N 0.3607(2) 0.1745(2) 0.98476(17) 0.0401(6) Uani 1 1 d . B .
N2 N 0.4161(2) -0.59684(19) 0.23610(17) 0.0403(6) Uani 1 1 d . . .
N3 N 1.1380(2) 0.24254(19) 0.20462(17) 0.0386(6) Uani 1 1 d . . .
O1 O 0.56390(18) 0.02847(14) 0.68742(14) 0.0378(5) Uani 1 1 d U . .
O2 O 0.55494(19) -0.24484(15) 0.41241(15) 0.0432(5) Uani 1 1 d U . .
O3 O 0.85815(16) 0.05326(16) 0.43395(13) 0.0377(5) Uani 1 1 d U . .
O4 O 0.53769(19) -0.12660(15) 0.77408(14) 0.0414(5) Uani 1 1 d U . .
O5 O 0.6706(2) -0.35833(18) 0.50295(19) 0.0635(7) Uani 1 1 d U . .
O6 O 0.72250(18) 0.1294(2) 0.32396(17) 0.0563(6) Uani 1 1 d U . .
O8 O 0.2192(3) 0.7707(2) 0.2230(2) 0.0671(7) Uani 1 1 d U . .
O9 O 0.2042(3) 0.8226(2) 0.04327(18) 0.0706(8) Uani 1 1 d U . .
F2 F -0.0244(3) 0.9295(3) 0.0929(2) 0.1134(10) Uani 1 1 d U . .
F3 F -0.0056(3) 0.8879(2) 0.2498(2) 0.0986(9) Uani 1 1 d . . .
S2 S 0.14974(9) 0.78798(8) 0.13181(7) 0.0386(2) Uani 0.7167(13) 1 d P A 1
O7 O 0.0561(4) 0.7016(3) 0.1094(3) 0.0748(11) Uani 0.7167(13) 1 d PU A 1
C25 C 0.0628(5) 0.9048(4) 0.1660(4) 0.0599(13) Uani 0.7167(13) 1 d PU A 1
F1 F 0.1393(4) 0.9931(2) 0.1871(3) 0.0877(12) Uani 0.7167(13) 1 d P A 1
S2A S 0.1646(3) 0.8486(2) 0.1458(2) 0.0467(7) Uani 0.2833(13) 1 d P A 2
O7A O 0.2128(8) 0.9571(7) 0.1785(7) 0.061(2) Uani 0.2833(13) 1 d PU A 2
C25A C 0.0019(12) 0.8597(9) 0.1585(9) 0.051(2) Uani 0.2833(13) 1 d PU A 2
F1A F -0.0616(9) 0.7673(9) 0.1321(11) 0.119(4) Uani 0.2833(13) 1 d P A 2
S1 S 0.2870(2) 0.48886(17) 0.90856(15) 0.1443(7) Uani 1 1 d DU . .
O10 O 0.3306(6) 0.4451(4) 1.0046(4) 0.1221(14) Uani 0.759(5) 1 d PDU B 1
C26 C 0.1578(6) 0.5087(6) 0.9410(5) 0.1090(16) Uani 0.759(5) 1 d PDU B 1
H26A H 0.1564 0.5034 1.0156 0.164 Uiso 0.759(5) 1 calc PR B 1
H26B H 0.0990 0.4537 0.9070 0.164 Uiso 0.759(5) 1 calc PR B 1
H26C H 0.1346 0.5819 0.9215 0.164 Uiso 0.759(5) 1 calc PR B 1
C27 C 0.3186(8) 0.6154(5) 0.9126(7) 0.1240(19) Uani 0.759(5) 1 d PDU B 1
H27A H 0.4083 0.6291 0.9238 0.186 Uiso 0.759(5) 1 calc PR B 1
H27B H 0.2775 0.6501 0.9690 0.186 Uiso 0.759(5) 1 calc PR B 1
H27C H 0.2899 0.6461 0.8476 0.186 Uiso 0.759(5) 1 calc PR B 1
O10' O 0.2010(12) 0.4421(14) 0.9871(10) 0.1344(18) Uiso 0.241(5) 1 d PDU B 2
C26' C 0.1493(8) 0.515(2) 0.880(2) 0.134(2) Uiso 0.241(5) 1 d PDU B 2
H26D H 0.1046 0.4742 0.8211 0.161 Uiso 0.241(5) 1 calc PR B 2
H26E H 0.1245 0.5915 0.8917 0.161 Uiso 0.241(5) 1 calc PR B 2
C27' C 0.3940(11) 0.511(2) 0.9920(10) 0.115(4) Uiso 0.241(5) 1 d PDU B 2
H27D H 0.4659 0.4712 0.9734 0.172 Uiso 0.241(5) 1 calc PR B 2
H27E H 0.3675 0.4875 1.0582 0.172 Uiso 0.241(5) 1 calc PR B 2
H27F H 0.4165 0.5901 0.9972 0.172 Uiso 0.241(5) 1 calc PR B 2

loop_
_atom_site_aniso_label
_atom_site_aniso_U_11
_atom_site_aniso_U_22
_atom_site_aniso_U_33
_atom_site_aniso_U_23
_atom_site_aniso_U_13
_atom_site_aniso_U_12
Ag1 0.04602(11) 0.05265(12) 0.03759(10) -0.00933(9) 0.01239(8) -0.00390(9)
Cl1 0.1001(9) 0.1291(11) 0.1403(12) 0.0061(10) 0.0339(8) 0.0227(8)
Cl2 0.1477(11) 0.0662(6) 0.1342(11) -0.0024(7) 0.0416(9) 0.0016(7)
Cl3 0.1105(8) 0.0841(7) 0.1015(8) 0.0087(6) 0.0265(7) 0.0206(6)
C1 0.0398(10) 0.0344(10) 0.0279(9) -0.0017(9) 0.0039(9) 0.0059(9)
C2 0.0408(11) 0.0354(10) 0.0326(10) 0.0031(9) 0.0018(9) 0.0013(9)
C3 0.0442(11) 0.0356(10) 0.0287(10) -0.0027(9) -0.0012(9) 0.0019(9)
C4 0.0418(11) 0.0412(11) 0.0300(10) -0.0024(9) 0.0008(9) 0.0049(10)
C5 0.0361(10) 0.0433(11) 0.0272(10) 0.0021(9) 0.0015(9) 0.0016(9)
C6 0.0367(10) 0.0350(10) 0.0297(10) -0.0017(9) 0.0019(9) 0.0004(9)
C7 0.0378(10) 0.0343(10) 0.0284(9) 0.0025(8) 0.0035(9) 0.0009(9)
C8 0.0444(11) 0.0391(11) 0.0340(10) 0.0009(9) 0.0024(9) -0.0001(10)
C9 0.0356(10) 0.0489(11) 0.0307(10) -0.0008(9) 0.0018(9) -0.0005(10)
C10 0.0367(10) 0.0373(11) 0.0282(10) 0.0002(9) 0.0026(9) 0.0020(9)
C11 0.0523(12) 0.0398(12) 0.0404(11) 0.0048(10) 0.0159(10) -0.0043(11)
C12 0.0554(13) 0.0411(12) 0.0434(12) 0.0002(10) 0.0157(11) 0.0016(11)
C13 0.0396(11) 0.0482(12) 0.0306(11) 0.0011(10) 0.0060(9) -0.0048(10)
C14 0.0376(11) 0.0420(11) 0.0298(10) -0.0009(9) 0.0021(9) -0.0063(10)
C15 0.0412(11) 0.0364(11) 0.0319(10) -0.0018(9) 0.0010(9) -0.0038(10)
C16 0.0508(13) 0.0409(12) 0.0401(12) -0.0019(10) -0.0080(11) 0.0007(11)
C17 0.0534(13) 0.0362(11) 0.0375(11) 0.0007(10) -0.0003(11) 0.0003(11)
C18 0.0391(12) 0.0468(12) 0.0390(12) -0.0030(10) -0.0040(10) 0.0016(10)
C19 0.0433(12) 0.0398(11) 0.0391(11) -0.0023(10) 0.0002(10) 0.0037(10)
C20 0.0322(10) 0.0470(12) 0.0293(10) 0.0012(9) 0.0023(9) 0.0023(9)
C21 0.0371(11) 0.0524(12) 0.0291(10) -0.0005(10) -0.0004(9) 0.0007(10)
C22 0.0319(11) 0.0549(13) 0.0357(11) -0.0061(10) -0.0020(10) 0.0006(10)
C23 0.0404(12) 0.0555(13) 0.0299(11) 0.0016(10) 0.0001(10) -0.0015(11)
C24 0.0344(11) 0.0569(13) 0.0317(11) 0.0005(10) -0.0019(10) -0.0040(11)
C28 0.109(3) 0.073(2) 0.076(2) 0.020(2) 0.033(2) 0.002(2)
N1 0.0443(11) 0.0468(12) 0.0303(10) 0.0010(9) 0.0104(9) 0.0030(10)
N2 0.0430(12) 0.0420(11) 0.0346(11) -0.0053(9) 0.0012(9) -0.0062(10)
N3 0.0348(10) 0.0447(12) 0.0355(11) -0.0072(9) 0.0027(9) -0.0003(9)
O1 0.0496(10) 0.0305(8) 0.0344(8) -0.0010(7) 0.0135(8) 0.0012(8)
O2 0.0534(11) 0.0336(9) 0.0403(10) -0.0067(8) -0.0077(9) 0.0004(8)
O3 0.0330(8) 0.0506(10) 0.0294(8) 0.0024(8) 0.0027(7) -0.0018(8)
O4 0.0547(11) 0.0366(9) 0.0327(9) 0.0009(7) -0.0001(8) 0.0045(8)
O5 0.0745(14) 0.0434(11) 0.0666(13) -0.0047(10) -0.0349(11) 0.0010(10)
O6 0.0306(9) 0.0806(14) 0.0587(12) 0.0250(11) 0.0013(9) -0.0008(10)
O8 0.0741(14) 0.0690(14) 0.0606(13) 0.0180(11) 0.0076(12) 0.0105(12)
O9 0.0974(16) 0.0693(14) 0.0479(12) 0.0069(11) 0.0222(12) 0.0079(13)
F2 0.1075(18) 0.131(2) 0.105(2) 0.0199(17) -0.0104(16) 0.0531(16)
F3 0.1180(17) 0.0903(16) 0.0951(16) 0.0044(13) 0.0527(13) 0.0224(14)
S2 0.0462(5) 0.0351(4) 0.0348(4) 0.0016(4) 0.0057(4) 0.0002(4)
O7 0.086(2) 0.0576(18) 0.077(2) -0.0106(17) 0.0018(19) -0.0227(17)
C25 0.071(3) 0.056(2) 0.055(2) 0.008(2) 0.010(2) 0.017(2)
F1 0.130(3) 0.0384(14) 0.095(2) -0.0138(14) 0.026(2) 0.0011(16)
S2A 0.0491(13) 0.0491(14) 0.0413(13) 0.0070(11) -0.0001(11) -0.0030(12)
O7A 0.062(4) 0.066(4) 0.055(4) 0.005(3) 0.009(3) -0.019(3)
C25A 0.060(4) 0.043(4) 0.052(4) 0.001(4) 0.006(4) 0.005(4)
F1A 0.066(5) 0.096(6) 0.187(11) -0.011(7) -0.013(6) -0.028(5)
S1 0.1960(15) 0.1334(11) 0.1052(10) 0.0075(9) -0.0054(11) 0.0432(12)
O10 0.170(3) 0.110(2) 0.087(2) 0.015(2) 0.000(2) 0.027(2)
C26 0.159(3) 0.096(3) 0.078(3) 0.003(3) 0.033(3) 0.033(3)
C27 0.147(4) 0.108(3) 0.123(4) -0.008(3) 0.033(3) 0.049(3)

loop_
_atom_type_symbol
_atom_type_description
_atom_type_scat_dispersion_real
_atom_type_scat_dispersion_imag
_atom_type_scat_source
C C 0.0033 0.0016 'International Tables Vol C Tables 4.2.6.8 and 6.1.1.4'
H H 0.0000 0.0000 'International Tables Vol C Tables 4.2.6.8 and 6.1.1.4'
N N 0.0061 0.0033 'International Tables Vol C Tables 4.2.6.8 and 6.1.1.4'
O O 0.0106 0.0060 'International Tables Vol C Tables 4.2.6.8 and 6.1.1.4'
F F 0.0171 0.0103 'International Tables Vol C Tables 4.2.6.8 and 6.1.1.4'
S S 0.1246 0.1234 'International Tables Vol C Tables 4.2.6.8 and 6.1.1.4'
Ag Ag -0.8971 1.1015 'International Tables Vol C Tables 4.2.6.8 and 6.1.1.4'
Cl Cl 0.1484 0.1585 'International Tables Vol C Tables 4.2.6.8 and 6.1.1.4'

loop_
_geom_angle_atom_site_label_1
_geom_angle_atom_site_label_2
_geom_angle_atom_site_label_3
_geom_angle
_geom_angle_site_symmetry_1
_geom_angle_site_symmetry_3
N1 Ag1 N3 121.70(8) . 1_456
N1 Ag1 N2 136.97(9) . 1_566
N3 Ag1 N2 99.38(8) 1_456 1_566
N1 Ag1 O10 87.79(13) . .
N3 Ag1 O10 121.00(15) 1_456 .
N2 Ag1 O10 80.77(13) 1_566 .
C6 C1 O1 115.4(2) . .
C6 C1 C2 123.3(2) . .
O1 C1 C2 120.8(2) . .
C3 C2 C1 115.7(2) . .
C3 C2 H2A 122.1 . .
C1 C2 H2A 122.1 . .
C4 C3 C2 123.4(2) . .
C4 C3 O2 118.8(2) . .
C2 C3 O2 117.6(2) . .
C5 C4 C3 117.8(2) . .
C5 C4 H4A 121.1 . .
C3 C4 H4A 121.1 . .
C4 C5 C6 122.4(2) . .
C4 C5 O3 118.2(2) . .
C6 C5 O3 119.3(2) . .
C1 C6 C5 117.3(2) . .
C1 C6 H6A 121.4 . .
C5 C6 H6A 121.4 . .
O4 C7 O1 124.9(2) . .
O4 C7 C10 125.6(2) . .
O1 C7 C10 109.5(2) . .
O5 C8 O2 123.5(3) . .
O5 C8 C15 125.6(3) . .
O2 C8 C15 110.9(2) . .
O6 C9 O3 123.7(3) . .
O6 C9 C20 124.7(3) . .
O3 C9 C20 111.6(2) . .
C14 C10 C11 119.1(2) . .
C14 C10 C7 119.7(2) . .
C11 C10 C7 121.2(2) . .
C12 C11 C10 118.5(3) . .
C12 C11 H11A 120.8 . .
C10 C11 H11A 120.8 . .
N1 C12 C11 123.4(3) . .
N1 C12 H12A 118.3 . .
C11 C12 H12A 118.3 . .
N1 C13 C14 123.3(3) . .
N1 C13 H13A 118.4 . .
C14 C13 H13A 118.4 . .
C10 C14 C13 118.1(2) . .
C10 C14 H14A 120.9 . .
C13 C14 H14A 120.9 . .
C19 C15 C16 119.0(2) . .
C19 C15 C8 122.0(2) . .
C16 C15 C8 119.1(2) . .
C17 C16 C15 118.9(3) . .
C17 C16 H16A 120.6 . .
C15 C16 H16A 120.6 . .
N2 C17 C16 123.4(3) . .
N2 C17 H17A 118.3 . .
C16 C17 H17A 118.3 . .
N2 C18 C19 124.1(3) . .
N2 C18 H18A 118.0 . .
C19 C18 H18A 118.0 . .
C15 C19 C18 117.9(3) . .
C15 C19 H19A 121.0 . .
C18 C19 H19A 121.0 . .
C21 C20 C24 118.9(2) . .
C21 C20 C9 123.2(2) . .
C24 C20 C9 117.9(2) . .
C22 C21 C20 118.2(2) . .
C22 C21 H21A 120.9 . .
C20 C21 H21A 120.9 . .
N3 C22 C21 123.6(2) . .
N3 C22 H22A 118.2 . .
C21 C22 H22A 118.2 . .
N3 C23 C24 123.4(3) . .
N3 C23 H23A 118.3 . .
C24 C23 H23A 118.3 . .
C23 C24 C20 118.2(2) . .
C23 C24 H24A 120.9 . .
C20 C24 H24A 120.9 . .
Cl2 C28 Cl3 110.3(3) . .
Cl2 C28 Cl1 111.9(3) . .
Cl3 C28 Cl1 109.7(3) . .
Cl2 C28 H28A 108.3 . .
Cl3 C28 H28A 108.3 . .
Cl1 C28 H28A 108.3 . .
C12 N1 C13 117.6(2) . .
C12 N1 Ag1 118.75(19) . .
C13 N1 Ag1 122.48(18) . .
C18 N2 C17 116.8(2) . .
C18 N2 Ag1 116.37(18) . 1_544
C17 N2 Ag1 126.87(19) . 1_544
C23 N3 C22 117.6(2) . .
C23 N3 Ag1 122.32(18) . 1_654
C22 N3 Ag1 119.30(17) . 1_654
C7 O1 C1 120.8(2) . .
C8 O2 C3 117.6(2) . .
C9 O3 C5 114.9(2) . .
S2 O8 S2A 29.97(12) . .
S2 O9 S2A 30.89(13) . .
C25A F2 C25 37.3(6) . .
C25A F3 C25 36.9(6) . .
O8 S2 O9 122.35(18) . .
O8 S2 O7 111.3(2) . .
O9 S2 O7 112.2(2) . .
O8 S2 C25 102.6(2) . .
O9 S2 C25 101.9(2) . .
O7 S2 C25 103.8(2) . .
F1 C25 F2 108.8(4) . .
F1 C25 F3 108.2(4) . .
F2 C25 F3 102.5(4) . .
F1 C25 S2 110.2(4) . .
F2 C25 S2 113.9(3) . .
F3 C25 S2 112.9(3) . .
O7A S2A O9 109.0(4) . .
O7A S2A O8 106.5(4) . .
O9 S2A O8 110.4(2) . .
O7A S2A C25A 101.9(5) . .
O9 S2A C25A 117.2(4) . .
O8 S2A C25A 111.1(4) . .
F3 C25A F2 116.8(9) . .
F3 C25A F1A 112.9(11) . .
F2 C25A F1A 108.6(10) . .
F3 C25A S2A 104.2(8) . .
F2 C25A S2A 101.6(8) . .
F1A C25A S2A 112.2(9) . .
O10 S1 C26 95.4(4) . .
O10 S1 C27' 41.5(9) . .
C26 S1 C27' 116.3(6) . .
O10 S1 O10' 56.3(6) . .
C26 S1 O10' 43.5(6) . .
C27' S1 O10' 91.9(8) . .
O10 S1 C27 108.7(4) . .
C26 S1 C27 90.3(4) . .
C27' S1 C27 73.1(10) . .
O10' S1 C27 118.5(7) . .
O10 S1 C26' 124.7(10) . .
C26 S1 C26' 30.2(10) . .
C27' S1 C26' 142.5(12) . .
O10' S1 C26' 69.3(11) . .
C27 S1 C26' 87.5(9) . .
S1 O10 Ag1 144.1(3) . .
S1 C26 H26A 109.5 . .
S1 C26 H26B 109.5 . .
H26A C26 H26B 109.5 . .
S1 C26 H26C 109.5 . .
H26A C26 H26C 109.5 . .
H26B C26 H26C 109.5 . .
S1 C27 H27A 109.5 . .
S1 C27 H27B 109.5 . .
H27A C27 H27B 109.5 . .
S1 C27 H27C 109.5 . .
H27A C27 H27C 109.5 . .
H27B C27 H27C 109.5 . .
S1 O10' C26' 56.2(6) . .
S1 C26' O10' 54.5(7) . .
S1 C26' H26D 118.3 . .
O10' C26' H26D 118.3 . .
S1 C26' H26E 118.3 . .
O10' C26' H26E 118.3 . .
H26D C26' H26E 115.5 . .
S1 C27' H27D 109.5 . .
S1 C27' H27E 109.5 . .
H27D C27' H27E 109.5 . .
S1 C27' H27F 109.4 . .
H27D C27' H27F 109.5 . .
H27E C27' H27F 109.5 . .

loop_
_geom_bond_atom_site_label_1
_geom_bond_atom_site_label_2
_geom_bond_distance
_geom_bond_site_symmetry_2
Ag1 N1 2.237(2) .
Ag1 N3 2.298(2) 1_456
Ag1 N2 2.311(2) 1_566
Ag1 O10 2.577(5) .
Cl1 C28 1.734(5) .
Cl2 C28 1.730(5) .
Cl3 C28 1.729(5) .
C1 C6 1.378(4) .
C1 O1 1.400(3) .
C1 C2 1.400(4) .
C2 C3 1.382(4) .
C2 H2A 0.9500 .
C3 C4 1.379(4) .
C3 O2 1.409(3) .
C4 C5 1.372(4) .
C4 H4A 0.9500 .
C5 C6 1.382(4) .
C5 O3 1.408(3) .
C6 H6A 0.9500 .
C7 O4 1.193(3) .
C7 O1 1.356(3) .
C7 C10 1.485(4) .
C8 O5 1.197(4) .
C8 O2 1.340(3) .
C8 C15 1.494(4) .
C9 O6 1.184(3) .
C9 O3 1.365(3) .
C9 C20 1.492(4) .
C10 C14 1.386(4) .
C10 C11 1.393(4) .
C11 C12 1.385(4) .
C11 H11A 0.9500 .
C12 N1 1.335(4) .
C12 H12A 0.9500 .
C13 N1 1.343(4) .
C13 C14 1.394(4) .
C13 H13A 0.9500 .
C14 H14A 0.9500 .
C15 C19 1.378(4) .
C15 C16 1.385(4) .
C16 C17 1.377(4) .
C16 H16A 0.9500 .
C17 N2 1.342(4) .
C17 H17A 0.9500 .
C18 N2 1.332(4) .
C18 C19 1.391(4) .
C18 H18A 0.9500 .
C19 H19A 0.9500 .
C20 C21 1.388(4) .
C20 C24 1.393(4) .
C21 C22 1.373(4) .
C21 H21A 0.9500 .
C22 N3 1.343(4) .
C22 H22A 0.9500 .
C23 N3 1.328(3) .
C23 C24 1.383(4) .
C23 H23A 0.9500 .
C24 H24A 0.9500 .
C28 H28A 1.0000 .
N2 Ag1 2.311(2) 1_544
N3 Ag1 2.298(2) 1_654
O8 S2 1.397(3) .
O8 S2A 1.524(4) .
O9 S2 1.402(3) .
O9 S2A 1.462(4) .
F2 C25A 1.261(12) .
F2 C25 1.353(6) .
F3 C25A 1.238(12) .
F3 C25 1.378(6) .
S2 O7 1.440(4) .
S2 C25 1.808(5) .
C25 F1 1.341(6) .
S2A O7A 1.444(9) .
S2A C25A 1.795(13) .
C25A F1A 1.319(15) .
S1 O10 1.443(5) .
S1 C26 1.518(6) .
S1 C27' 1.549(11) .
S1 O10' 1.538(12) .
S1 C27 1.569(6) .
S1 C26' 1.569(10) .
C26 H26A 0.9800 .
C26 H26B 0.9800 .
C26 H26C 0.9800 .
C27 H27A 0.9800 .
C27 H27B 0.9800 .
C27 H27C 0.9800 .
O10' C26' 1.77(3) .
C26' H26D 0.9900 .
C26' H26E 0.9900 .
C27' H27D 0.9800 .
C27' H27E 0.9800 .
C27' H27F 0.9800 .
